data_4335662
loop_
_publ_author_name
'Nian-Tzu Suen'
'Svilen Bobev'

_publ_section_title
;
 New Polar Intermetallic Phases RE2Zn5Tt (RE = La-Nd; Tt = Sn and Pb):
 Synthesis, Structure, Chemical Bonding, and Magnetic Properties
;
_journal_name_full 'Inorganic Chemistry'
_journal_page_first 9102
_journal_page_last 9110
_journal_paper_doi 10.1021/ic401339v
_journal_volume 52
_journal_year 2013
_chemical_formula_moiety La2Zn5Sn
_chemical_formula_sum 'La2 Sn Zn5'
_chemical_formula_weight 723.36
_chemical_name_systematic
; 
 ? 
;
_space_group_IT_number 63
_symmetry_cell_setting orthorhombic
_symmetry_space_group_name_Hall '-C 2c 2'
_symmetry_space_group_name_H-M 'C m c m'
_atom_sites_solution_primary direct
_atom_sites_solution_secondary difmap
_audit_creation_method SHELXL-97
_cell_angle_alpha 90.00
_cell_angle_beta 90.00
_cell_angle_gamma 90.00
_cell_formula_units_Z 4
_cell_length_a 4.5508(8)
_cell_length_b 16.753(3)
_cell_length_c 9.1342(16)
_cell_measurement_reflns_used 499
_cell_measurement_temperature 200(2)
_cell_measurement_theta_max 27.94
_cell_measurement_theta_min 6.45
_cell_volume 696.4(2)
_computing_cell_refinement 'Bruker SAINT'
_computing_data_collection 'Bruker APEX2'
_computing_data_reduction 'Bruker SAINT'
_computing_molecular_graphics 'Bruker SHELXTL'
_computing_publication_material 'Bruker SHELXTL'
_computing_structure_refinement 'SHELXL-97 (Sheldrick, 2008)'
_computing_structure_solution 'SHELXS-97 (Sheldrick, 2008)'
_diffrn_ambient_temperature 200(2)
_diffrn_measured_fraction_theta_full 1.000
_diffrn_measured_fraction_theta_max 1.000
_diffrn_measurement_device_type 'Bruker APEX-II CCD'
_diffrn_measurement_method '\f and \w scans'
_diffrn_radiation_monochromator graphite
_diffrn_radiation_source 'fine-focus sealed tube'
_diffrn_radiation_type MoK\a
_diffrn_radiation_wavelength 0.71073
_diffrn_reflns_av_R_equivalents 0.0686
_diffrn_reflns_av_sigmaI/netI 0.0316
_diffrn_reflns_limit_h_max 5
_diffrn_reflns_limit_h_min -5
_diffrn_reflns_limit_k_max 20
_diffrn_reflns_limit_k_min -20
_diffrn_reflns_limit_l_max 11
_diffrn_reflns_limit_l_min -11
_diffrn_reflns_number 4204
_diffrn_reflns_theta_full 25.00
_diffrn_reflns_theta_max 26.35
_diffrn_reflns_theta_min 2.43
_exptl_absorpt_coefficient_mu 32.286
_exptl_absorpt_correction_T_max 0.2845
_exptl_absorpt_correction_T_min 0.2077
_exptl_absorpt_correction_type multi-scan
_exptl_crystal_colour silver
_exptl_crystal_density_diffrn 6.899
_exptl_crystal_description irregular
_exptl_crystal_F_000 1256
_exptl_crystal_size_max 0.07
_exptl_crystal_size_mid 0.06
_exptl_crystal_size_min 0.05
_refine_diff_density_max 1.509
_refine_diff_density_min -2.169
_refine_diff_density_rms 0.475
_refine_ls_extinction_method none
_refine_ls_goodness_of_fit_ref 1.141
_refine_ls_matrix_type full
_refine_ls_number_parameters 29
_refine_ls_number_reflns 431
_refine_ls_number_restraints 0
_refine_ls_restrained_S_all 1.129
_refine_ls_R_factor_all 0.0348
_refine_ls_R_factor_gt 0.0259
_refine_ls_shift/su_max 0.000
_refine_ls_shift/su_mean 0.000
_refine_ls_structure_factor_coef Fsqd
_refine_ls_weighting_details 'calc w=1/[\s^2^(Fo^2^)+(0.0222P)^2^+0.0889P] where P=(Fo^2^+2Fc^2^)/3'
_refine_ls_weighting_scheme calc
_refine_ls_wR_factor_gt 0.0542
_refine_ls_wR_factor_ref 0.0568
_reflns_number_gt 363
_reflns_number_total 431
_reflns_threshold_expression >2sigma(I)
_cod_data_source_file ic401339v_si_002_1.cif
_cod_data_source_block I
_cod_database_code 4335662

loop_
_symmetry_equiv_pos_as_xyz
'x, y, z'
'-x, -y, z+1/2'
'-x, y, -z+1/2'
'x, -y, -z'
'x+1/2, y+1/2, z'
'-x+1/2, -y+1/2, z+1/2'
'-x+1/2, y+1/2, -z+1/2'
'x+1/2, -y+1/2, -z'
'-x, -y, -z'
'x, y, -z-1/2'
'x, -y, z-1/2'
'-x, y, z'
'-x+1/2, -y+1/2, -z'
'x+1/2, y+1/2, -z-1/2'
'x+1/2, -y+1/2, z-1/2'
'-x+1/2, y+1/2, z'

loop_
_atom_site_label
_atom_site_type_symbol
_atom_site_fract_x
_atom_site_fract_y
_atom_site_fract_z
_atom_site_U_iso_or_equiv
_atom_site_adp_type
_atom_site_occupancy
_atom_site_symmetry_multiplicity
_atom_site_calc_flag
_atom_site_refinement_flags
La1 La 0.0000 0.79365(5) 0.2500 0.0062(2) Uani 1 4 d S
La2 La 0.0000 0.0000 0.0000 0.0087(3) Uani 1 4 d S
Sn1 Sn 0.0000 0.44323(7) 0.2500 0.0083(3) Uani 1 4 d S
Zn1 Zn 0.0000 0.18519(8) 0.10868(14) 0.0096(3) Uani 1 2 d S
Zn2 Zn 0.0000 0.34410(8) 0.01518(14) 0.0093(3) Uani 1 2 d S
Zn3 Zn 0.0000 0.60207(12) 0.2500 0.0139(5) Uani 1 4 d S

loop_
_atom_site_aniso_label
_atom_site_aniso_U_11
_atom_site_aniso_U_22
_atom_site_aniso_U_33
_atom_site_aniso_U_23
_atom_site_aniso_U_13
_atom_site_aniso_U_12
La1 0.0065(5) 0.0060(5) 0.0062(5) 0.000 0.000 0.000
La2 0.0085(5) 0.0084(5) 0.0094(6) 0.0032(4) 0.000 0.000
Sn1 0.0093(6) 0.0077(6) 0.0078(6) 0.000 0.000 0.000
Zn1 0.0090(7) 0.0112(7) 0.0085(7) -0.0023(5) 0.000 0.000
Zn2 0.0096(8) 0.0105(8) 0.0079(7) -0.0018(5) 0.000 0.000
Zn3 0.0232(11) 0.0092(11) 0.0094(10) 0.000 0.000 0.000

loop_
_atom_type_symbol
_atom_type_description
_atom_type_scat_dispersion_real
_atom_type_scat_dispersion_imag
_atom_type_scat_source
Zn Zn 0.2839 1.4301 'International Tables Vol C Tables 4.2.6.8 and 6.1.1.4'
Sn Sn -0.6537 1.4246 'International Tables Vol C Tables 4.2.6.8 and 6.1.1.4'
La La -0.2871 2.4523 'International Tables Vol C Tables 4.2.6.8 and 6.1.1.4'

loop_
_geom_angle_atom_site_label_1
_geom_angle_atom_site_label_2
_geom_angle_atom_site_label_3
_geom_angle
_geom_angle_site_symmetry_1
_geom_angle_site_symmetry_3
Zn1 La1 Zn1 47.82(5) 5_455 14_456
Zn1 La1 Zn1 110.43(5) 5_455 14_556
Zn1 La1 Zn1 91.18(4) 14_456 14_556
Zn1 La1 Zn1 91.18(4) 5_455 5
Zn1 La1 Zn1 110.43(5) 14_456 5
Zn1 La1 Zn1 47.82(5) 14_556 5
Zn1 La1 Zn3 55.22(3) 5_455 .
Zn1 La1 Zn3 55.22(3) 14_456 .
Zn1 La1 Zn3 55.22(3) 14_556 .
Zn1 La1 Zn3 55.22(3) 5 .
Zn1 La1 Zn2 156.78(4) 5_455 14_556
Zn1 La1 Zn2 112.48(3) 14_456 14_556
Zn1 La1 Zn2 51.59(3) 14_556 14_556
Zn1 La1 Zn2 85.15(3) 5 14_556
Zn3 La1 Zn2 105.12(3) . 14_556
Zn1 La1 Zn2 51.59(3) 5_455 5_455
Zn1 La1 Zn2 85.15(3) 14_456 5_455
Zn1 La1 Zn2 156.78(4) 14_556 5_455
Zn1 La1 Zn2 112.48(3) 5 5_455
Zn3 La1 Zn2 105.12(3) . 5_455
Zn2 La1 Zn2 149.75(5) 14_556 5_455
Zn1 La1 Zn2 112.48(3) 5_455 5
Zn1 La1 Zn2 156.78(4) 14_456 5
Zn1 La1 Zn2 85.15(3) 14_556 5
Zn1 La1 Zn2 51.59(3) 5 5
Zn3 La1 Zn2 105.12(3) . 5
Zn2 La1 Zn2 82.93(4) 14_556 5
Zn2 La1 Zn2 89.25(4) 5_455 5
Zn1 La1 Zn2 85.15(3) 5_455 14_456
Zn1 La1 Zn2 51.59(3) 14_456 14_456
Zn1 La1 Zn2 112.48(3) 14_556 14_456
Zn1 La1 Zn2 156.78(4) 5 14_456
Zn3 La1 Zn2 105.12(3) . 14_456
Zn2 La1 Zn2 89.25(4) 14_556 14_456
Zn2 La1 Zn2 82.93(4) 5_455 14_456
Zn2 La1 Zn2 149.75(5) 5 14_456
Zn1 La1 Zn1 117.66(3) 5_455 2_565
Zn1 La1 Zn1 70.03(3) 14_456 2_565
Zn1 La1 Zn1 70.03(3) 14_556 2_565
Zn1 La1 Zn1 117.66(3) 5 2_565
Zn3 La1 Zn1 96.18(3) . 2_565
Zn2 La1 Zn1 46.654(19) 14_556 2_565
Zn2 La1 Zn1 129.07(3) 5_455 2_565
Zn2 La1 Zn1 129.07(3) 5 2_565
Zn2 La1 Zn1 46.654(19) 14_456 2_565
Zn1 La1 Zn1 70.03(3) 5_455 9_565
Zn1 La1 Zn1 117.66(3) 14_456 9_565
Zn1 La1 Zn1 117.66(3) 14_556 9_565
Zn1 La1 Zn1 70.03(3) 5 9_565
Zn3 La1 Zn1 96.18(3) . 9_565
Zn2 La1 Zn1 129.07(3) 14_556 9_565
Zn2 La1 Zn1 46.654(19) 5_455 9_565
Zn2 La1 Zn1 46.654(19) 5 9_565
Zn2 La1 Zn1 129.07(3) 14_456 9_565
Zn1 La1 Zn1 167.65(6) 2_565 9_565
Zn1 La1 Zn2 46.61(2) 5_455 9_565
Zn1 La1 Zn2 84.26(3) 14_456 9_565
Zn1 La1 Zn2 84.26(3) 14_556 9_565
Zn1 La1 Zn2 46.61(2) 5 9_565
Zn3 La1 Zn2 46.39(3) . 9_565
Zn2 La1 Zn2 131.255(19) 14_556 9_565
Zn2 La1 Zn2 72.58(3) 5_455 9_565
Zn2 La1 Zn2 72.58(3) 5 9_565
Zn2 La1 Zn2 131.255(19) 14_456 9_565
Zn1 La1 Zn2 142.57(4) 2_565 9_565
Zn1 La1 Zn2 49.79(3) 9_565 9_565
Zn1 La2 Zn1 180.0 9 .
Zn1 La2 Sn1 93.58(3) 9 13_455
Zn1 La2 Sn1 86.42(3) . 13_455
Zn1 La2 Sn1 86.42(3) 9 5_545
Zn1 La2 Sn1 93.58(3) . 5_545
Sn1 La2 Sn1 180.00(4) 13_455 5_545
Zn1 La2 Sn1 93.58(3) 9 13
Zn1 La2 Sn1 86.42(3) . 13
Sn1 La2 Sn1 85.218(16) 13_455 13
Sn1 La2 Sn1 94.782(16) 5_545 13
Zn1 La2 Sn1 86.42(3) 9 5_445
Zn1 La2 Sn1 93.58(3) . 5_445
Sn1 La2 Sn1 94.782(16) 13_455 5_445
Sn1 La2 Sn1 85.218(16) 5_545 5_445
Sn1 La2 Sn1 180.00(4) 13 5_445
Zn1 La2 Zn2 134.86(2) 9 13
Zn1 La2 Zn2 45.14(2) . 13
Sn1 La2 Zn2 101.77(3) 13_455 13
Sn1 La2 Zn2 78.23(3) 5_545 13
Sn1 La2 Zn2 46.79(2) 13 13
Sn1 La2 Zn2 133.21(3) 5_445 13
Zn1 La2 Zn2 45.14(2) 9 5_445
Zn1 La2 Zn2 134.86(2) . 5_445
Sn1 La2 Zn2 78.23(3) 13_455 5_445
Sn1 La2 Zn2 101.77(3) 5_545 5_445
Sn1 La2 Zn2 133.21(3) 13 5_445
Sn1 La2 Zn2 46.79(2) 5_445 5_445
Zn2 La2 Zn2 180.00(3) 13 5_445
Zn1 La2 Zn2 134.86(2) 9 13_455
Zn1 La2 Zn2 45.14(2) . 13_455
Sn1 La2 Zn2 46.79(2) 13_455 13_455
Sn1 La2 Zn2 133.21(3) 5_545 13_455
Sn1 La2 Zn2 101.77(3) 13 13_455
Sn1 La2 Zn2 78.23(3) 5_445 13_455
Zn2 La2 Zn2 82.04(3) 13 13_455
Zn2 La2 Zn2 97.96(3) 5_445 13_455
Zn1 La2 Zn2 45.14(2) 9 5_545
Zn1 La2 Zn2 134.86(2) . 5_545
Sn1 La2 Zn2 133.21(3) 13_455 5_545
Sn1 La2 Zn2 46.79(2) 5_545 5_545
Sn1 La2 Zn2 78.23(3) 13 5_545
Sn1 La2 Zn2 101.77(3) 5_445 5_545
Zn2 La2 Zn2 97.96(3) 13 5_545
Zn2 La2 Zn2 82.04(3) 5_445 5_545
Zn2 La2 Zn2 180.00(3) 13_455 5_545
Zn1 La2 Zn3 50.43(3) 9 13_455
Zn1 La2 Zn3 129.57(3) . 13_455
Sn1 La2 Zn3 44.38(3) 13_455 13_455
Sn1 La2 Zn3 135.62(3) 5_545 13_455
Sn1 La2 Zn3 97.445(16) 13 13_455
Sn1 La2 Zn3 82.555(16) 5_445 13_455
Zn2 La2 Zn3 137.50(3) 13 13_455
Zn2 La2 Zn3 42.50(3) 5_445 13_455
Zn2 La2 Zn3 85.34(3) 13_455 13_455
Zn2 La2 Zn3 94.66(3) 5_545 13_455
Zn1 La2 Zn3 129.57(3) 9 5_545
Zn1 La2 Zn3 50.43(3) . 5_545
Sn1 La2 Zn3 135.62(3) 13_455 5_545
Sn1 La2 Zn3 44.38(3) 5_545 5_545
Sn1 La2 Zn3 82.555(16) 13 5_545
Sn1 La2 Zn3 97.445(16) 5_445 5_545
Zn2 La2 Zn3 42.50(3) 13 5_545
Zn2 La2 Zn3 137.50(3) 5_445 5_545
Zn2 La2 Zn3 94.66(3) 13_455 5_545
Zn2 La2 Zn3 85.34(3) 5_545 5_545
Zn3 La2 Zn3 180.00(5) 13_455 5_545
Zn3 Sn1 Zn2 127.75(3) . .
Zn3 Sn1 Zn2 127.75(3) . 10_556
Zn2 Sn1 Zn2 104.50(7) . 10_556
Zn3 Sn1 La2 73.562(18) . 6
Zn2 Sn1 La2 135.272(19) . 6
Zn2 Sn1 La2 68.66(2) 10_556 6
Zn3 Sn1 La2 73.562(18) . 5_455
Zn2 Sn1 La2 68.66(2) . 5_455
Zn2 Sn1 La2 135.272(19) 10_556 5_455
La2 Sn1 La2 147.12(4) 6 5_455
Zn3 Sn1 La2 73.562(18) . 6_455
Zn2 Sn1 La2 135.272(19) . 6_455
Zn2 Sn1 La2 68.66(2) 10_556 6_455
La2 Sn1 La2 85.218(17) 6 6_455
La2 Sn1 La2 85.596(17) 5_455 6_455
Zn3 Sn1 La2 73.562(18) . 5
Zn2 Sn1 La2 68.66(2) . 5
Zn2 Sn1 La2 135.272(19) 10_556 5
La2 Sn1 La2 85.596(17) 6 5
La2 Sn1 La2 85.218(17) 5_455 5
La2 Sn1 La2 147.12(4) 6_455 5
Zn3 Sn1 La1 137.760(17) . 5_445
Zn2 Sn1 La1 63.05(3) . 5_445
Zn2 Sn1 La1 63.05(3) 10_556 5_445
La2 Sn1 La1 131.65(2) 6 5_445
La2 Sn1 La1 75.783(14) 5_455 5_445
La2 Sn1 La1 75.783(14) 6_455 5_445
La2 Sn1 La1 131.65(2) 5 5_445
Zn3 Sn1 La1 137.760(17) . 5_545
Zn2 Sn1 La1 63.05(3) . 5_545
Zn2 Sn1 La1 63.05(3) 10_556 5_545
La2 Sn1 La1 75.783(14) 6 5_545
La2 Sn1 La1 131.65(2) 5_455 5_545
La2 Sn1 La1 131.65(2) 6_455 5_545
La2 Sn1 La1 75.783(14) 5 5_545
La1 Sn1 La1 84.48(3) 5_445 5_545
Zn1 Zn1 Zn2 115.92(4) 10_556 13_455
Zn1 Zn1 Zn2 115.92(4) 10_556 13
Zn2 Zn1 Zn2 123.09(7) 13_455 13
Zn1 Zn1 Zn2 107.79(4) 10_556 .
Zn2 Zn1 Zn2 92.69(5) 13_455 .
Zn2 Zn1 Zn2 92.69(5) 13 .
Zn1 Zn1 Zn3 64.18(2) 10_556 5_445
Zn2 Zn1 Zn3 54.99(3) 13_455 5_445
Zn2 Zn1 Zn3 140.93(7) 13 5_445
Zn2 Zn1 Zn3 125.49(4) . 5_445
Zn1 Zn1 Zn3 64.18(2) 10_556 5_545
Zn2 Zn1 Zn3 140.93(7) 13_455 5_545
Zn2 Zn1 Zn3 54.99(3) 13 5_545
Zn2 Zn1 Zn3 125.49(4) . 5_545
Zn3 Zn1 Zn3 100.31(6) 5_445 5_545
Zn1 Zn1 La1 66.09(2) 10_556 5_545
Zn2 Zn1 La1 155.98(6) 13_455 5_545
Zn2 Zn1 La1 69.95(3) 13 5_545
Zn2 Zn1 La1 65.20(3) . 5_545
Zn3 Zn1 La1 129.79(5) 5_445 5_545
Zn3 Zn1 La1 62.81(4) 5_545 5_545
Zn1 Zn1 La1 66.09(2) 10_556 5_445
Zn2 Zn1 La1 69.95(3) 13_455 5_445
Zn2 Zn1 La1 155.98(6) 13 5_445
Zn2 Zn1 La1 65.20(3) . 5_445
Zn3 Zn1 La1 62.81(4) 5_445 5_445
Zn3 Zn1 La1 129.79(5) 5_545 5_445
La1 Zn1 La1 91.18(4) 5_545 5_445
Zn1 Zn1 La2 107.74(2) 10_556 .
Zn2 Zn1 La2 71.71(4) 13_455 .
Zn2 Zn1 La2 71.71(4) 13 .
Zn2 Zn1 La2 144.47(5) . .
Zn3 Zn1 La2 71.65(4) 5_445 .
Zn3 Zn1 La2 71.65(4) 5_545 .
La1 Zn1 La2 131.82(2) 5_545 .
La1 Zn1 La2 131.82(2) 5_445 .
Zn1 Zn1 La1 173.83(3) 10_556 9_565
Zn2 Zn1 La1 65.53(4) 13_455 9_565
Zn2 Zn1 La1 65.53(4) 13 9_565
Zn2 Zn1 La1 66.04(4) . 9_565
Zn3 Zn1 La1 118.92(3) 5_445 9_565
Zn3 Zn1 La1 118.92(3) 5_545 9_565
La1 Zn1 La1 109.97(3) 5_545 9_565
La1 Zn1 La1 109.97(3) 5_445 9_565
La2 Zn1 La1 78.43(3) . 9_565
Zn3 Zn2 Zn1 69.91(4) 9_565 13_455
Zn3 Zn2 Zn1 69.91(4) 9_565 13
Zn1 Zn2 Zn1 123.09(7) 13_455 13
Zn3 Zn2 Sn1 121.83(7) 9_565 .
Zn1 Zn2 Sn1 117.50(4) 13_455 .
Zn1 Zn2 Sn1 117.50(4) 13 .
Zn3 Zn2 Zn1 128.21(7) 9_565 .
Zn1 Zn2 Zn1 87.31(5) 13_455 .
Zn1 Zn2 Zn1 87.31(5) 13 .
Sn1 Zn2 Zn1 109.96(5) . .
Zn3 Zn2 La1 135.365(18) 9_565 5_545
Zn1 Zn2 La1 149.05(6) 13_455 5_545
Zn1 Zn2 La1 67.82(3) 13 5_545
Sn1 Zn2 La1 68.66(3) . 5_545
Zn1 Zn2 La1 63.21(3) . 5_545
Zn3 Zn2 La1 135.365(17) 9_565 5_445
Zn1 Zn2 La1 67.82(3) 13_455 5_445
Zn1 Zn2 La1 149.05(6) 13 5_445
Sn1 Zn2 La1 68.66(3) . 5_445
Zn1 Zn2 La1 63.21(3) . 5_445
La1 Zn2 La1 89.25(4) 5_545 5_445
Zn3 Zn2 La1 64.04(5) 9_565 9_565
Zn1 Zn2 La1 63.43(4) 13_455 9_565
Zn1 Zn2 La1 63.43(4) 13 9_565
Sn1 Zn2 La1 174.14(5) . 9_565
Zn1 Zn2 La1 64.17(4) . 9_565
La1 Zn2 La1 107.43(3) 5_545 9_565
La1 Zn2 La1 107.43(3) 5_445 9_565
Zn3 Zn2 La2 72.52(4) 9_565 5
Zn1 Zn2 La2 134.62(5) 13_455 5
Zn1 Zn2 La2 63.15(3) 13 5
Sn1 Zn2 La2 64.56(3) . 5
Zn1 Zn2 La2 136.85(2) . 5
La1 Zn2 La2 76.23(2) 5_545 5
La1 Zn2 La2 133.17(4) 5_445 5
La1 Zn2 La2 119.39(3) 9_565 5
Zn3 Zn2 La2 72.52(4) 9_565 5_455
Zn1 Zn2 La2 63.15(3) 13_455 5_455
Zn1 Zn2 La2 134.62(5) 13 5_455
Sn1 Zn2 La2 64.56(3) . 5_455
Zn1 Zn2 La2 136.85(2) . 5_455
La1 Zn2 La2 133.17(4) 5_545 5_455
La1 Zn2 La2 76.23(2) 5_445 5_455
La1 Zn2 La2 119.39(3) 9_565 5_455
La2 Zn2 La2 82.04(3) 5 5_455
Zn2 Zn3 Zn2 139.15(10) 2_565 9_565
Zn2 Zn3 Sn1 110.42(5) 2_565 .
Zn2 Zn3 Sn1 110.42(5) 9_565 .
Zn2 Zn3 Zn1 55.10(3) 2_565 14_556
Zn2 Zn3 Zn1 104.14(5) 9_565 14_556
Sn1 Zn3 Zn1 118.03(4) . 14_556
Zn2 Zn3 Zn1 104.14(5) 2_565 5
Zn2 Zn3 Zn1 55.10(3) 9_565 5
Sn1 Zn3 Zn1 118.03(4) . 5
Zn1 Zn3 Zn1 51.64(5) 14_556 5
Zn2 Zn3 Zn1 104.14(5) 2_565 5_455
Zn2 Zn3 Zn1 55.10(3) 9_565 5_455
Sn1 Zn3 Zn1 118.03(4) . 5_455
Zn1 Zn3 Zn1 123.95(8) 14_556 5_455
Zn1 Zn3 Zn1 100.31(6) 5 5_455
Zn2 Zn3 Zn1 55.10(3) 2_565 14_456
Zn2 Zn3 Zn1 104.14(5) 9_565 14_456
Sn1 Zn3 Zn1 118.03(4) . 14_456
Zn1 Zn3 Zn1 100.31(6) 14_556 14_456
Zn1 Zn3 Zn1 123.95(8) 5 14_456
Zn1 Zn3 Zn1 51.64(5) 5_455 14_456
Zn2 Zn3 La1 69.58(5) 2_565 .
Zn2 Zn3 La1 69.58(5) 9_565 .
Sn1 Zn3 La1 180.0 . .
Zn1 Zn3 La1 61.97(4) 14_556 .
Zn1 Zn3 La1 61.97(4) 5 .
Zn1 Zn3 La1 61.97(4) 5_455 .
Zn1 Zn3 La1 61.97(4) 14_456 .
Zn2 Zn3 La2 138.587(18) 2_565 5_455
Zn2 Zn3 La2 64.98(3) 9_565 5_455
Sn1 Zn3 La2 62.06(3) . 5_455
Zn1 Zn3 La2 166.29(2) 14_556 5_455
Zn1 Zn3 La2 115.24(3) 5 5_455
Zn1 Zn3 La2 57.92(3) 5_455 5_455
Zn1 Zn3 La2 90.80(2) 14_456 5_455
La1 Zn3 La2 117.94(3) . 5_455
Zn2 Zn3 La2 64.98(3) 2_565 6
Zn2 Zn3 La2 138.587(18) 9_565 6
Sn1 Zn3 La2 62.06(3) . 6
Zn1 Zn3 La2 57.92(3) 14_556 6
Zn1 Zn3 La2 90.80(2) 5 6
Zn1 Zn3 La2 166.29(2) 5_455 6
Zn1 Zn3 La2 115.24(3) 14_456 6
La1 Zn3 La2 117.94(3) . 6
La2 Zn3 La2 124.11(5) 5_455 6
Zn2 Zn3 La2 64.98(3) 2_565 6_455
Zn2 Zn3 La2 138.587(18) 9_565 6_455
Sn1 Zn3 La2 62.06(3) . 6_455
Zn1 Zn3 La2 115.24(3) 14_556 6_455
Zn1 Zn3 La2 166.29(2) 5 6_455
Zn1 Zn3 La2 90.80(2) 5_455 6_455
Zn1 Zn3 La2 57.92(3) 14_456 6_455
La1 Zn3 La2 117.94(3) . 6_455
La2 Zn3 La2 77.48(3) 5_455 6_455
La2 Zn3 La2 77.15(3) 6 6_455
Zn2 Zn3 La2 138.587(18) 2_565 5
Zn2 Zn3 La2 64.98(3) 9_565 5
Sn1 Zn3 La2 62.06(3) . 5
Zn1 Zn3 La2 90.80(2) 14_556 5
Zn1 Zn3 La2 57.92(3) 5 5
Zn1 Zn3 La2 115.24(3) 5_455 5
Zn1 Zn3 La2 166.29(2) 14_456 5
La1 Zn3 La2 117.94(3) . 5
La2 Zn3 La2 77.15(3) 5_455 5
La2 Zn3 La2 77.48(3) 6 5
La2 Zn3 La2 124.11(5) 6_455 5

loop_
_geom_bond_atom_site_label_1
_geom_bond_atom_site_label_2
_geom_bond_distance
_geom_bond_site_symmetry_2
La1 Zn1 3.1852(11) 5_455
La1 Zn1 3.1852(11) 14_456
La1 Zn1 3.1852(11) 14_556
La1 Zn1 3.1852(11) 5
La1 Zn3 3.210(2) .
La1 Zn2 3.2392(10) 14_556
La1 Zn2 3.2392(10) 5_455
La1 Zn2 3.2392(10) 5
La1 Zn2 3.2392(10) 14_456
La1 Zn1 3.2954(14) 2_565
La1 Zn1 3.2954(14) 9_565
La1 Zn2 3.3454(15) 9_565
La2 Zn1 3.2574(14) 9
La2 Zn1 3.2575(14) .
La2 Sn1 3.3610(5) 13_455
La2 Sn1 3.3610(5) 5_545
La2 Sn1 3.3610(5) 13
La2 Sn1 3.3610(5) 5_445
La2 Zn2 3.4668(11) 13
La2 Zn2 3.4668(11) 5_445
La2 Zn2 3.4668(11) 13_455
La2 Zn2 3.4668(11) 5_545
La2 Zn3 3.6491(10) 13_455
La2 Zn3 3.6491(10) 5_545
Sn1 Zn3 2.661(2) .
Sn1 Zn2 2.7127(15) .
Sn1 Zn2 2.7127(15) 10_556
Sn1 La2 3.3611(5) 6
Sn1 La2 3.3611(5) 5_455
Sn1 La2 3.3611(5) 6_455
Sn1 La2 3.3611(5) 5
Sn1 La1 3.3848(11) 5_445
Sn1 La1 3.3848(11) 5_545
Zn1 Zn1 2.582(3) 10_556
Zn1 Zn2 2.5881(9) 13_455
Zn1 Zn2 2.5881(9) 13
Zn1 Zn2 2.7958(19) .
Zn1 Zn3 2.9636(13) 5_445
Zn1 Zn3 2.9636(13) 5_545
Zn1 La1 3.1852(11) 5_545
Zn1 La1 3.1852(11) 5_445
Zn1 La1 3.2954(14) 9_565
Zn2 Zn3 2.5847(15) 9_565
Zn2 Zn1 2.5881(9) 13_455
Zn2 Zn1 2.5881(9) 13
Zn2 La1 3.2392(10) 5_545
Zn2 La1 3.2392(10) 5_445
Zn2 La1 3.3455(15) 9_565
Zn2 La2 3.4668(11) 5
Zn2 La2 3.4668(11) 5_455
Zn3 Zn2 2.5847(15) 2_565
Zn3 Zn2 2.5847(15) 9_565
Zn3 Zn1 2.9636(13) 14_556
Zn3 Zn1 2.9636(13) 5
Zn3 Zn1 2.9636(13) 5_455
Zn3 Zn1 2.9636(13) 14_456
Zn3 La2 3.6491(10) 5_455
Zn3 La2 3.6491(10) 6
Zn3 La2 3.6491(10) 6_455
Zn3 La2 3.6491(10) 5
